data_7714644
loop_
_publ_author_name
'Bedi, Vaibhav'
'Mandal, Dipendu'
'Hussain, Zahid'
'Chen, Shi-Ming'
'Wu, Yile'
'Qu, Zheng-Wang'
'Grimme, Stefan'
'Stephan, Douglas W.'

_publ_section_title
;
 The impact of Lewis acid variation on reactions with di-<i>tert</i>-butyl
 diazo diesters.
;
_journal_issue 2
_journal_name_full 'Dalton transactions (Cambridge, England : 2003)'
_journal_page_first 439
_journal_page_last 443
_journal_paper_doi 10.1039/d3dt03506a
_journal_volume 53
_journal_year 2024
_chemical_absolute_configuration unk
_chemical_formula_moiety 'C8 H21 N2, B F4.25'
_chemical_formula_sum 'C8 H21 B F4.25 N2'
_chemical_formula_weight 236.837
_space_group_crystal_system orthorhombic
_space_group_IT_number 19
_space_group_name_Hall 'P 2ac 2ab'
_space_group_name_H-M_alt 'P 21 21 21'
_symmetry_Int_Tables_number 19
_audit_creation_date 2023-09-26
_audit_creation_method
;
Olex2 1.5
(compiled 2023.08.24 svn.re1ec1418 for OlexSys, GUI svn.r6817)
;
_audit_update_record
;
2023-10-19 deposited with the CCDC.	2023-11-30 downloaded from the CCDC.
;
_cell_angle_alpha 90
_cell_angle_beta 90
_cell_angle_gamma 90
_cell_formula_units_Z 4
_cell_length_a 8.750(2)
_cell_length_b 8.991(3)
_cell_length_c 15.956(5)
_cell_measurement_reflns_used 6449
_cell_measurement_temperature 149.68
_cell_measurement_theta_max 22.43
_cell_measurement_theta_min 2.55
_cell_volume 1255.3(6)
_computing_molecular_graphics 'Olex2 1.5 (Dolomanov et al., 2009)'
_computing_publication_material 'Olex2 1.5 (Dolomanov et al., 2009)'
_computing_structure_refinement 'olex2.refine 1.5 (Bourhis et al., 2015)'
_diffrn_ambient_temperature 149.68
_diffrn_measured_fraction_theta_full 0.9961
_diffrn_measured_fraction_theta_max 0.9961
_diffrn_measurement_device_type 'Bruker APEX-II CCD'
_diffrn_measurement_method '\f and \w scans'
_diffrn_radiation_monochromator graphite
_diffrn_radiation_type 'Mo K\a'
_diffrn_radiation_wavelength 0.71073
_diffrn_reflns_av_R_equivalents 0.1253
_diffrn_reflns_av_unetI/netI 0.0698
_diffrn_reflns_Laue_measured_fraction_full 0.9961
_diffrn_reflns_Laue_measured_fraction_max 0.9961
_diffrn_reflns_limit_h_max 11
_diffrn_reflns_limit_h_min -7
_diffrn_reflns_limit_k_max 11
_diffrn_reflns_limit_k_min -11
_diffrn_reflns_limit_l_max 21
_diffrn_reflns_limit_l_min -21
_diffrn_reflns_number 29745
_diffrn_reflns_point_group_measured_fraction_full 0.9973
_diffrn_reflns_point_group_measured_fraction_max 0.9973
_diffrn_reflns_theta_full 24.9961
_diffrn_reflns_theta_max 25.00
_diffrn_reflns_theta_min 2.55
_diffrn_source_current 30.0
_diffrn_source_power 1.5
_diffrn_source_voltage 50.0
_diffrn_standards_number 0
_exptl_absorpt_coefficient_mu 0.118
_exptl_absorpt_correction_type none
_exptl_crystal_density_diffrn 1.253
_exptl_crystal_description block
_exptl_crystal_F_000 505.472
_refine_diff_density_max 0.7243
_refine_diff_density_min -0.3960
_refine_diff_density_rms 0.0844
_refine_ls_abs_structure_details 'Hooft, R.W.W., Straver, L.H., Spek, A.L. (2010). J. Appl. Cryst., 43, 665-668.'
_refine_ls_abs_structure_Flack 0.2(6)
_refine_ls_d_res_high 0.8410
_refine_ls_d_res_low 7.9780
_refine_ls_extinction_coef 0.006(5)
_refine_ls_extinction_expression Fc^*^=kFc[1+0.001xFc^2^\l^3^/sin(2\q)]^-1/4^
_refine_ls_goodness_of_fit_ref 1.0762
_refine_ls_hydrogen_treatment mixed
_refine_ls_matrix_type full
_refine_ls_number_constraints 24
_refine_ls_number_parameters 164
_refine_ls_number_reflns 2205
_refine_ls_number_restraints 0
_refine_ls_restrained_S_all 1.0762
_refine_ls_R_factor_all 0.0908
_refine_ls_R_factor_gt 0.0744
_refine_ls_shift/su_max -0.0008
_refine_ls_shift/su_mean 0.0001
_refine_ls_structure_factor_coef Fsqd
_refine_ls_weighting_details 'w=1/[\s^2^(Fo^2^)+(0.1242P)^2^+1.2125P] where P=(Fo^2^+2Fc^2^)/3'
_refine_ls_weighting_scheme calc
_refine_ls_wR_factor_gt 0.1971
_refine_ls_wR_factor_ref 0.2216
_reflns_Friedel_coverage 0.999
_reflns_limit_h_max 10
_reflns_limit_h_min -10
_reflns_limit_k_max 10
_reflns_limit_k_min -10
_reflns_limit_l_max 18
_reflns_limit_l_min -18
_reflns_number_gt 1836
_reflns_number_total 2205
_reflns_threshold_expression I>=2u(I)
_cod_data_source_file d3dt03506a2.cif
_cod_data_source_block 1_CCDC2
_cod_depositor_comments 'Adding full bibliography for 7714643--7714645.cif.'
_cod_original_sg_symbol_Hall ' P 2ac 2ab'
_cod_database_code 7714644
_olex2_refinement_description
;
1. Fixed Uiso
 At 1.5 times of:
  All C(H,H,H) groups
2. Others
 Fixed Sof: F6(0.25)
3.a Idealised Me refined as rotating group:
 C18(H18a,H18b,H18c), C17(H17a,H17b,H17c), C21(H21a,H21b,H21c), C20(H20a,H20b,
 H20c), C19(H19a,H19b,H19c), C22(H22a,H22b,H22c)
;
_olex2_submission_special_instructions 'No special instructions were received'

loop_
_space_group_symop_id
_space_group_symop_operation_xyz
1 x,y,z
2 x+1/2,-y+1/2,-z
3 -x,y+1/2,-z+1/2
4 -x+1/2,-y,z+1/2

loop_
_atom_site_label
_atom_site_type_symbol
_atom_site_fract_x
_atom_site_fract_y
_atom_site_fract_z
_atom_site_U_iso_or_equiv
_atom_site_adp_type
_atom_site_occupancy
_atom_site_refinement_flags_posn
_atom_site_refinement_flags_occupancy
_atom_site_disorder_group
N1 N -0.3414(4) -0.0603(4) 0.1195(2) 0.0311(8) Uani 1.000000 . . .
C10 C -0.2914(4) 0.0784(4) 0.0747(2) 0.0281(8) Uani 1.000000 . . .
N2 N -0.2319(4) -0.1796(4) 0.1114(2) 0.0288(8) Uani 1.000000 . . .
C11 C -0.2445(4) -0.2960(4) 0.1815(2) 0.0279(9) Uani 1.000000 . . .
C18 C -0.2446(6) 0.0513(5) -0.0157(3) 0.0419(11) Uani 1.000000 . . .
H18a H -0.155(2) -0.014(3) -0.0170(3) 0.0629(17) Uiso 1.000000 GR . .
H18b H -0.3290(16) 0.004(4) -0.0458(6) 0.0629(17) Uiso 1.000000 GR . .
H18c H -0.220(4) 0.1464(6) -0.0424(7) 0.0629(17) Uiso 1.000000 GR . .
B9 B -0.7963(5) -0.1050(5) 0.0819(3) 0.0313(10) Uani 1.000000 . . .
C17 C -0.1629(6) 0.1494(5) 0.1248(3) 0.0430(11) Uani 1.000000 . . .
H17a H -0.1929(17) 0.156(3) 0.1839(5) 0.0646(17) Uiso 1.000000 GR . .
H17b H -0.0705(12) 0.089(2) 0.1198(18) 0.0646(17) Uiso 1.000000 GR . .
H17c H -0.143(3) 0.2493(16) 0.1030(14) 0.0646(17) Uiso 1.000000 GR . .
C21 C -0.2086(5) -0.2169(5) 0.2629(2) 0.0377(10) Uani 1.000000 . . .
H21a H -0.284(2) -0.138(2) 0.2725(10) 0.0565(15) Uiso 1.000000 GR . .
H21b H -0.212(4) -0.2883(9) 0.3093(4) 0.0565(15) Uiso 1.000000 GR . .
H21c H -0.1063(16) -0.173(3) 0.2596(8) 0.0565(15) Uiso 1.000000 GR . .
C20 C -0.1230(6) -0.4128(5) 0.1611(3) 0.0465(12) Uani 1.000000 . . .
H20a H -0.123(3) -0.490(2) 0.2044(12) 0.0698(18) Uiso 1.000000 GR . .
H20b H -0.146(2) -0.458(3) 0.1065(11) 0.0698(18) Uiso 1.000000 GR . .
H20c H -0.0222(8) -0.3654(9) 0.159(2) 0.0698(18) Uiso 1.000000 GR . .
C19 C -0.4329(5) 0.1778(6) 0.0787(4) 0.0521(14) Uani 1.000000 . . .
H19a H -0.5195(12) 0.1265(18) 0.053(2) 0.078(2) Uiso 1.000000 GR . .
H19b H -0.457(3) 0.200(3) 0.1374(4) 0.078(2) Uiso 1.000000 GR . .
H19c H -0.4128(16) 0.2709(19) 0.049(2) 0.078(2) Uiso 1.000000 GR . .
C22 C -0.4028(6) -0.3601(5) 0.1805(4) 0.0500(13) Uani 1.000000 . . .
H22a H -0.4100(13) -0.440(3) 0.2221(17) 0.075(2) Uiso 1.000000 GR . .
H22b H -0.4769(7) -0.2820(11) 0.194(2) 0.075(2) Uiso 1.000000 GR . .
H22c H -0.4248(17) -0.400(4) 0.1247(8) 0.075(2) Uiso 1.000000 GR . .
F2 F -0.7934(10) 0.0397(9) 0.0566(6) 0.125(3) Uani 1.000000 . . 2
F5 F -0.6639(3) -0.1725(4) 0.0550(2) 0.0679(10) Uani 1.000000 . . 2
F7 F -0.9129(3) -0.1768(4) 0.0386(2) 0.0690(10) Uani 1.000000 . . 2
F3 F -0.8281(10) -0.1175(5) 0.1627(2) 0.148(3) Uani 1.000000 . . 1
F6 F -0.7956(10) 0.0452(8) 0.0568(7) 0.006(2) Uani 0.250000 . P 1
H2a H -0.139(4) -0.135(4) 0.115(2) 0.010(8) Uiso 1.000000 . . .
H1 H -0.417(6) -0.094(6) 0.096(3) 0.035(13) Uiso 1.000000 . . .
H2b H -0.253(7) -0.220(7) 0.070(4) 0.069(19) Uiso 1.000000 . . .

loop_
_atom_site_aniso_label
_atom_site_aniso_U_11
_atom_site_aniso_U_22
_atom_site_aniso_U_33
_atom_site_aniso_U_12
_atom_site_aniso_U_13
_atom_site_aniso_U_23
N1 0.0259(16) 0.0294(18) 0.0381(19) 0.0011(15) 0.0008(15) 0.0079(15)
C10 0.0266(18) 0.0230(17) 0.035(2) -0.0018(15) -0.0005(16) 0.0098(15)
N2 0.041(2) 0.0247(16) 0.0212(17) 0.0050(16) 0.0035(14) 0.0035(14)
C11 0.040(2) 0.0203(17) 0.0238(17) -0.0002(16) -0.0031(17) 0.0059(14)
C18 0.056(3) 0.034(2) 0.036(2) -0.008(2) -0.008(2) 0.0111(17)
B9 0.028(2) 0.028(2) 0.037(2) -0.0021(19) 0.0012(19) -0.011(2)
C17 0.047(2) 0.036(2) 0.045(3) -0.008(2) -0.009(2) -0.006(2)
C21 0.051(3) 0.036(2) 0.0260(19) 0.001(2) -0.0101(18) 0.0009(16)
C20 0.067(3) 0.033(2) 0.040(2) 0.012(2) 0.013(2) 0.0143(19)
C19 0.038(2) 0.042(3) 0.077(4) 0.011(2) 0.012(2) 0.024(3)
C22 0.048(3) 0.039(3) 0.063(3) -0.011(2) -0.008(3) 0.019(2)
F2 0.105(6) 0.100(6) 0.171(8) 0.003(5) 0.014(6) -0.012(5)
F5 0.0395(15) 0.0565(18) 0.108(3) 0.0117(13) 0.0006(16) -0.0014(19)
F7 0.0540(18) 0.0548(18) 0.098(3) -0.0120(15) -0.0251(17) -0.0030(19)
F3 0.309(9) 0.093(3) 0.0408(19) -0.038(4) 0.059(3) -0.0230(19)
F6 0.003(4) -0.019(4) 0.033(6) 0.001(3) -0.000(4) 0.015(3)

loop_
_atom_type_symbol
_atom_type_scat_dispersion_real
_atom_type_scat_dispersion_imag
_atom_type_scat_Cromer_Mann_a1
_atom_type_scat_Cromer_Mann_a2
_atom_type_scat_Cromer_Mann_a3
_atom_type_scat_Cromer_Mann_a4
_atom_type_scat_Cromer_Mann_b1
_atom_type_scat_Cromer_Mann_b2
_atom_type_scat_Cromer_Mann_b3
_atom_type_scat_Cromer_Mann_b4
_atom_type_scat_Cromer_Mann_c
_atom_type_scat_source
_atom_type_scat_dispersion_source
B 0.00156 0.00068 2.05450 1.33260 1.09790 0.70680 23.21850 1.02100 60.34980 0.14030 -0.19320 'International Tables Volume C Table 6.1.1.4 (pp. 500-502)' 'Brennan, Cowan, Rev. Sci. Instrum., 1992, 63, 850'
C 0.00313 0.00162 2.31000 1.02000 1.58860 0.86500 20.84390 10.20750 0.56870 51.65120 0.21560 'International Tables Volume C Table 6.1.1.4 (pp. 500-502)' 'Brennan, Cowan, Rev. Sci. Instrum., 1992, 63, 850'
F 0.01756 0.01033 3.53920 2.64120 1.51700 1.02430 10.28250 4.29440 0.26150 26.14760 0.27760 'International Tables Volume C Table 6.1.1.4 (pp. 500-502)' 'Brennan, Cowan, Rev. Sci. Instrum., 1992, 63, 850'
H 0.00000 0.00000 0.49300 0.32291 0.14019 0.04081 10.51090 26.12570 3.14236 57.79970 0.00304 'International Tables Volume C Table 6.1.1.4 (pp. 500-502)' 'Brennan, Cowan, Rev. Sci. Instrum., 1992, 63, 850'
N 0.00612 0.00332 12.21260 3.13220 2.01250 1.16630 0.00570 9.89330 28.99750 0.58260 -11.52900 'International Tables Volume C Table 6.1.1.4 (pp. 500-502)' 'Brennan, Cowan, Rev. Sci. Instrum., 1992, 63, 850'

loop_
_geom_angle_atom_site_label_1
_geom_angle_atom_site_label_2
_geom_angle_atom_site_label_3
_geom_angle
_geom_angle_site_symmetry_1
_geom_angle_site_symmetry_3
_geom_angle_publ_flag
N2 N1 C10 112.4(3) . . ?
H1 N1 C10 109(4) . . ?
H1 N1 N2 103(4) . . ?
C18 C10 N1 113.4(3) . . ?
C17 C10 N1 108.4(3) . . ?
C17 C10 C18 111.5(3) . . ?
C19 C10 N1 103.3(3) . . ?
C19 C10 C18 110.6(3) . . ?
C19 C10 C17 109.4(4) . . ?
C11 N2 N1 113.2(3) . . ?
H2a N2 N1 105(2) . . ?
H2a N2 C11 108(2) . . ?
H2b N2 N1 105(5) . . ?
H2b N2 C11 106(5) . . ?
H2b N2 H2a 119(5) . . ?
C21 C11 N2 106.8(3) . . ?
C20 C11 N2 105.3(3) . . ?
C20 C11 C21 111.2(3) . . ?
C22 C11 N2 108.7(3) . . ?
C22 C11 C21 112.4(4) . . ?
C22 C11 C20 112.1(4) . . ?
H18a C18 C10 109.5 . . ?
H18b C18 C10 109.5 . . ?
H18b C18 H18a 109.5 . . ?
H18c C18 C10 109.5 . . ?
H18c C18 H18a 109.5 . . ?
H18c C18 H18b 109.5 . . ?
F5 B9 F2 108.3(5) . . ?
F7 B9 F2 108.1(6) . . ?
F7 B9 F5 104.9(3) . . ?
F3 B9 F2 112.0(6) . . ?
F3 B9 F5 116.2(5) . . ?
F3 B9 F7 106.8(5) . . ?
F6 B9 F2 1.1(7) . . ?
F6 B9 F5 109.3(5) . . ?
F6 B9 F7 107.9(5) . . ?
F6 B9 F3 111.1(6) . . ?
H17a C17 C10 109.5 . . ?
H17b C17 C10 109.5 . . ?
H17b C17 H17a 109.5 . . ?
H17c C17 C10 109.5 . . ?
H17c C17 H17a 109.5 . . ?
H17c C17 H17b 109.5 . . ?
H21a C21 C11 109.5 . . ?
H21b C21 C11 109.5 . . ?
H21b C21 H21a 109.5 . . ?
H21c C21 C11 109.5 . . ?
H21c C21 H21a 109.5 . . ?
H21c C21 H21b 109.5 . . ?
H20a C20 C11 109.5 . . ?
H20b C20 C11 109.5 . . ?
H20b C20 H20a 109.5 . . ?
H20c C20 C11 109.5 . . ?
H20c C20 H20a 109.5 . . ?
H20c C20 H20b 109.5 . . ?
H19a C19 C10 109.5 . . ?
H19b C19 C10 109.5 . . ?
H19b C19 H19a 109.5 . . ?
H19c C19 C10 109.5 . . ?
H19c C19 H19a 109.5 . . ?
H19c C19 H19b 109.5 . . ?
H22a C22 C11 109.5 . . ?
H22b C22 C11 109.5 . . ?
H22b C22 H22a 109.5 . . ?
H22c C22 C11 109.5 . . ?
H22c C22 H22a 109.5 . . ?
H22c C22 H22b 109.5 . . ?

loop_
_geom_bond_atom_site_label_1
_geom_bond_atom_site_label_2
_geom_bond_distance
_geom_bond_site_symmetry_2
_geom_bond_publ_flag
N1 C10 1.502(5) . ?
N1 N2 1.443(5) . ?
N1 H1 0.82(5) . ?
C10 C18 1.519(6) . ?
C10 C17 1.519(6) . ?
C10 C19 1.529(6) . ?
N2 C11 1.535(4) . ?
N2 H2a 0.91(4) . ?
N2 H2b 0.77(7) . ?
C11 C21 1.514(5) . ?
C11 C20 1.529(6) . ?
C11 C22 1.500(6) . ?
C18 H18a 0.9800 . ?
C18 H18b 0.9800 . ?
C18 H18c 0.9800 . ?
B9 F2 1.362(9) . ?
B9 F5 1.377(5) . ?
B9 F7 1.391(5) . ?
B9 F3 1.325(6) . ?
B9 F6 1.408(8) . ?
C17 H17a 0.9800 . ?
C17 H17b 0.9800 . ?
C17 H17c 0.9800 . ?
C21 H21a 0.9800 . ?
C21 H21b 0.9800 . ?
C21 H21c 0.9800 . ?
C20 H20a 0.9800 . ?
C20 H20b 0.9800 . ?
C20 H20c 0.9800 . ?
C19 H19a 0.9800 . ?
C19 H19b 0.9800 . ?
C19 H19c 0.9800 . ?
C22 H22a 0.9800 . ?
C22 H22b 0.9800 . ?
C22 H22c 0.9800 . ?

loop_
_geom_torsion_atom_site_label_1
_geom_torsion_atom_site_label_2
_geom_torsion_atom_site_label_3
_geom_torsion_atom_site_label_4
_geom_torsion
_geom_torsion_site_symmetry_1
_geom_torsion_site_symmetry_2
_geom_torsion_site_symmetry_3
_geom_torsion_site_symmetry_4
_geom_torsion_publ_flag
N1 N2 C11 C21 -62.8(4) . . . . ?
N1 N2 C11 C20 178.9(4) . . . . ?
N1 N2 C11 C22 58.6(4) . . . . ?
